data_4319042
loop_
_publ_author_name
'June-Ho Jung'
'Hongming Zhang'
'Patty Wisian-Neilson'

_publ_section_title
;
 Deprotonation-Substitution Reactions of Cyclic Methylphenylphosphazenes:
 Synthesis and Structures of Nongeminal P-Ethyl, P-Phenyl
 Cyclotriphosphazenes
;
_journal_name_full 'Inorganic Chemistry'
_journal_page_first 6720
_journal_page_last 6725
_journal_paper_doi 10.1021/ic0259080
_journal_volume 41
_journal_year 2002
_chemical_formula_sum 'C24 H30 N3 P3'
_chemical_formula_weight 453.42
_chemical_name_systematic
; 
 ? 
;
_space_group_IT_number 15
_symmetry_cell_setting monoclinic
_symmetry_space_group_name_Hall '-C 2yc'
_symmetry_space_group_name_H-M 'C 1 2/c 1'
_atom_sites_solution_hydrogens geom
_atom_sites_solution_primary direct
_atom_sites_solution_secondary difmap
_audit_creation_method SHELXL-97
_cell_angle_alpha 90.00
_cell_angle_beta 126.30(1)
_cell_angle_gamma 90.00
_cell_formula_units_Z 8
_cell_length_a 29.488(2)
_cell_length_b 9.839(1)
_cell_length_c 21.172(2)
_cell_measurement_reflns_used 35
_cell_measurement_temperature 293(2)
_cell_measurement_theta_max 15
_cell_measurement_theta_min 10
_cell_volume 4950.6(10)
_computing_cell_refinement 'Bruker XSCANS'
_computing_data_collection 'Bruker XSCANS'
_computing_data_reduction 'Bruker XSCANS'
_computing_molecular_graphics 'Bruker SHELXTL'
_computing_publication_material 'Bruker SHELXTL'
_computing_structure_refinement 'SHELXL-97 (Sheldrick, 1997)'
_computing_structure_solution 'SHELXS-97 (Sheldrick, 1990)'
_diffrn_ambient_temperature 293(2)
_diffrn_measured_fraction_theta_full 0.461
_diffrn_measured_fraction_theta_max 0.461
_diffrn_measurement_device_type 'Bruker P4'
_diffrn_measurement_method '\w scans'
_diffrn_radiation_monochromator graphite
_diffrn_radiation_source 'fine-focus sealed tube'
_diffrn_radiation_type MoK\a
_diffrn_radiation_wavelength 0.71073
_diffrn_reflns_av_R_equivalents 0.017
_diffrn_reflns_av_sigmaI/netI 0.038
_diffrn_reflns_limit_h_max 34
_diffrn_reflns_limit_h_min -24
_diffrn_reflns_limit_k_max 0
_diffrn_reflns_limit_k_min -11
_diffrn_reflns_limit_l_max 25
_diffrn_reflns_limit_l_min -24
_diffrn_reflns_number 4380
_diffrn_reflns_theta_full 25.00
_diffrn_reflns_theta_max 25.00
_diffrn_reflns_theta_min 2.24
_diffrn_standards_decay_% 13.95
_diffrn_standards_interval_count 147
_diffrn_standards_number 3
_exptl_absorpt_coefficient_mu 0.256
_exptl_absorpt_correction_type n/a
_exptl_crystal_colour colorless
_exptl_crystal_density_diffrn 1.217
_exptl_crystal_density_method 'not measured'
_exptl_crystal_description plates
_exptl_crystal_F_000 1920
_exptl_crystal_size_max 0.35
_exptl_crystal_size_mid 0.35
_exptl_crystal_size_min 0.15
_refine_diff_density_max 0.40
_refine_diff_density_min -0.30
_refine_diff_density_rms 0.04
_refine_ls_extinction_coef 0.0007(4)
_refine_ls_extinction_expression Fc^*^=kFc[1+0.001xFc^2^\l^3^/sin(2\q)]^-1/4^
_refine_ls_extinction_method SHELXL
_refine_ls_goodness_of_fit_ref 1.02
_refine_ls_hydrogen_treatment riding
_refine_ls_matrix_type full
_refine_ls_number_parameters 275
_refine_ls_number_reflns 4272
_refine_ls_number_restraints 0
_refine_ls_restrained_S_all 1.02
_refine_ls_R_factor_all 0.060
_refine_ls_R_factor_gt 0.044
_refine_ls_shift/su_max 0.001
_refine_ls_shift/su_mean 0.000
_refine_ls_structure_factor_coef Fsqd
_refine_ls_weighting_details 'w=1/[\s^2^(Fo^2^)+(0.0619P)^2^+4.2920P] where P=(Fo^2^+2Fc^2^)/3'
_refine_ls_weighting_scheme calc
_refine_ls_wR_factor_gt 0.117
_refine_ls_wR_factor_ref 0.124
_reflns_number_gt 3442
_reflns_number_total 4272
_reflns_threshold_expression >2sigma(I)
_cod_data_source_file ic0259080_3.cif
_cod_data_source_block jh-cisph
_cod_depositor_comments
;
The following automatic conversions were performed:

'_symmetry_cell_setting' value 'Monoclinic' changed to 'monoclinic'
according to the built-in table from CIF Core dictionary named
'cif_core.dic' version 2.4.1 from 2010-06-29.

Automatic conversion script
Id: cif_fix_values 1646 2011-03-28 12:23:43Z adriana 

The following automatic conversions were performed:

'_refine_ls_weighting_scheme' value 'calc
w=1/[\s^2^(Fo^2^)+(0.0619P)^2^+4.2920P] where P=(Fo^2^+2Fc^2^)/3' was
changed to 'calc'. New tag '_refine_ls_weighting_details' was
created. The value of the new tag was set to
'w=1/[\s^2^(Fo^2^)+(0.0619P)^2^+4.2920P] where P=(Fo^2^+2Fc^2^)/3'.

Automatic conversion script
Id: cif_fix_values 3143 2015-03-26 13:38:13Z robertas 
;
_cod_original_cell_volume 4950.6(8)
_cod_database_code 4319042

loop_
_symmetry_equiv_pos_as_xyz
'x, y, z'
'-x, y, -z+1/2'
'x+1/2, y+1/2, z'
'-x+1/2, y+1/2, -z+1/2'
'-x, -y, -z'
'x, -y, z-1/2'
'-x+1/2, -y+1/2, -z'
'x+1/2, -y+1/2, z-1/2'

loop_
_atom_site_label
_atom_site_type_symbol
_atom_site_fract_x
_atom_site_fract_y
_atom_site_fract_z
_atom_site_U_iso_or_equiv
_atom_site_adp_type
_atom_site_occupancy
_atom_site_calc_flag
_atom_site_refinement_flags
_atom_site_disorder_assembly
_atom_site_disorder_group
P1 P 0.20720(2) 0.16822(7) 0.19574(3) 0.03996(19) Uani 1 d . . .
P2 P 0.09974(2) 0.28257(7) 0.09526(3) 0.04127(19) Uani 1 d . . .
P3 P 0.11413(2) 0.00321(6) 0.09451(3) 0.03979(19) Uani 1 d . . .
N1 N 0.16561(8) 0.2960(2) 0.16522(11) 0.0447(5) Uani 1 d . . .
N2 N 0.07384(7) 0.1328(2) 0.07110(11) 0.0434(5) Uani 1 d . . .
N3 N 0.17830(8) 0.0211(2) 0.16841(11) 0.0438(5) Uani 1 d . . .
C1 C 0.25444(10) 0.1719(3) 0.30123(14) 0.0540(7) Uani 1 d . . .
H1A H 0.2803 0.0959 0.3191 0.065 Uiso 1 calc R . .
H1B H 0.2765 0.2547 0.3175 0.065 Uiso 1 calc R . .
C2 C 0.06117(12) 0.3787(3) 0.12142(16) 0.0597(7) Uani 1 d . . .
H2A H 0.0743 0.4720 0.1318 0.072 Uiso 1 calc R . .
H2B H 0.0216 0.3789 0.0776 0.072 Uiso 1 calc R . .
C3 C 0.08448(11) -0.1377(3) 0.11215(16) 0.0552(7) Uani 1 d . . .
H3A H 0.0454 -0.1482 0.0676 0.066 Uiso 1 calc R . .
H3B H 0.1043 -0.2200 0.1165 0.066 Uiso 1 calc R . .
C4 C 0.22540(13) 0.1651(4) 0.34071(17) 0.0696(8) Uani 1 d . . .
H4A H 0.2531 0.1553 0.3962 0.104 Uiso 1 calc R . .
H4B H 0.2003 0.0886 0.3208 0.104 Uiso 1 calc R . .
H4C H 0.2044 0.2471 0.3301 0.104 Uiso 1 calc R . .
C5 C 0.06774(14) 0.3217(4) 0.19275(19) 0.0811(10) Uani 1 d . . .
H5A H 0.0449 0.3729 0.2027 0.122 Uiso 1 calc R . .
H5B H 0.1065 0.3276 0.2373 0.122 Uiso 1 calc R . .
H5C H 0.0560 0.2283 0.1835 0.122 Uiso 1 calc R . .
C6 C 0.08754(13) -0.1214(4) 0.18580(18) 0.0746(9) Uani 1 d . . .
H6A H 0.0702 -0.1983 0.1915 0.112 Uiso 1 calc R . .
H6B H 0.0682 -0.0400 0.1820 0.112 Uiso 1 calc R . .
H6C H 0.1262 -0.1156 0.2305 0.112 Uiso 1 calc R . .
C11 C 0.25371(9) 0.1861(3) 0.16696(14) 0.0433(5) Uani 1 d . . .
C12 C 0.24713(12) 0.2924(3) 0.11965(16) 0.0566(7) Uani 1 d . . .
H12 H 0.2200 0.3586 0.1050 0.068 Uiso 1 calc R . .
C13 C 0.28060(15) 0.3011(4) 0.0940(2) 0.0727(9) Uani 1 d . . .
H13 H 0.2756 0.3725 0.0617 0.087 Uiso 1 calc R . .
C14 C 0.32100(15) 0.2050(4) 0.1159(2) 0.0789(10) Uani 1 d . . .
H14 H 0.3436 0.2114 0.0989 0.095 Uiso 1 calc R . .
C15 C 0.32801(13) 0.0993(4) 0.1631(2) 0.0783(10) Uani 1 d . . .
H15 H 0.3553 0.0338 0.1779 0.094 Uiso 1 calc R . .
C16 C 0.29470(11) 0.0897(3) 0.18896(18) 0.0612(7) Uani 1 d . . .
H16 H 0.2999 0.0180 0.2213 0.073 Uiso 1 calc R . .
C21 C 0.08561(9) 0.3711(3) 0.01017(14) 0.0449(6) Uani 1 d . . .
C22 C 0.05398(12) 0.3115(3) -0.06276(16) 0.0596(7) Uani 1 d . . .
H22 H 0.0386 0.2256 -0.0692 0.072 Uiso 1 calc R . .
C23 C 0.04497(16) 0.3798(4) -0.12685(19) 0.0780(9) Uani 1 d . . .
H23 H 0.0236 0.3392 -0.1761 0.094 Uiso 1 calc R . .
C24 C 0.06715(15) 0.5052(4) -0.1181(2) 0.0789(10) Uani 1 d . . .
H24 H 0.0612 0.5501 -0.1611 0.095 Uiso 1 calc R . .
C25 C 0.09848(15) 0.5659(4) -0.0455(2) 0.0816(10) Uani 1 d . . .
H25 H 0.1136 0.6520 -0.0394 0.098 Uiso 1 calc R . .
C26 C 0.10734(13) 0.4995(3) 0.01772(19) 0.0676(8) Uani 1 d . . .
H26 H 0.1283 0.5414 0.0666 0.081 Uiso 1 calc R . .
C31 C 0.11094(11) -0.0465(3) 0.00949(14) 0.0466(6) Uani 1 d . . .
C32 C 0.15977(13) -0.0625(3) 0.01462(18) 0.0616(7) Uani 1 d . . .
H32 H 0.1947 -0.0544 0.0629 0.074 Uiso 1 calc R . .
C33 C 0.15671(17) -0.0904(4) -0.0519(2) 0.0813(11) Uani 1 d . . .
H33 H 0.1896 -0.1013 -0.0480 0.098 Uiso 1 calc R . .
C34 C 0.10585(19) -0.1019(4) -0.1230(2) 0.0870(11) Uani 1 d . . .
H34 H 0.1041 -0.1186 -0.1676 0.104 Uiso 1 calc R . .
C35 C 0.05709(17) -0.0889(4) -0.12888(18) 0.0804(10) Uani 1 d . . .
H35 H 0.0224 -0.0980 -0.1774 0.096 Uiso 1 calc R . .
C36 C 0.05927(12) -0.0622(3) -0.06288(16) 0.0628(7) Uani 1 d . . .
H36 H 0.0261 -0.0549 -0.0670 0.075 Uiso 1 calc R . .

loop_
_atom_site_aniso_label
_atom_site_aniso_U_11
_atom_site_aniso_U_22
_atom_site_aniso_U_33
_atom_site_aniso_U_23
_atom_site_aniso_U_13
_atom_site_aniso_U_12
P1 0.0280(3) 0.0485(4) 0.0327(3) 0.0012(3) 0.0121(2) -0.0007(3)
P2 0.0299(3) 0.0489(4) 0.0361(3) -0.0008(3) 0.0146(3) 0.0036(3)
P3 0.0313(3) 0.0452(4) 0.0372(3) 0.0005(3) 0.0172(3) -0.0028(2)
N1 0.0327(10) 0.0472(12) 0.0399(10) -0.0049(9) 0.0136(8) -0.0015(9)
N2 0.0272(9) 0.0532(12) 0.0402(10) 0.0006(9) 0.0147(8) -0.0005(8)
N3 0.0310(9) 0.0440(12) 0.0449(11) 0.0070(9) 0.0161(9) 0.0010(8)
C1 0.0370(12) 0.0724(18) 0.0344(12) 0.0007(12) 0.0111(10) -0.0049(12)
C2 0.0485(14) 0.0690(18) 0.0547(16) -0.0034(14) 0.0267(13) 0.0131(14)
C3 0.0438(14) 0.0600(17) 0.0564(16) 0.0048(13) 0.0267(13) -0.0054(12)
C4 0.0649(18) 0.092(2) 0.0463(15) 0.0057(15) 0.0298(14) -0.0020(17)
C5 0.068(2) 0.115(3) 0.068(2) -0.016(2) 0.0442(18) 0.004(2)
C6 0.0608(18) 0.101(3) 0.0545(17) 0.0163(17) 0.0301(15) -0.0119(17)
C11 0.0336(11) 0.0468(14) 0.0410(12) -0.0034(10) 0.0175(10) -0.0047(10)
C12 0.0561(16) 0.0573(17) 0.0573(16) 0.0029(13) 0.0341(14) -0.0004(13)
C13 0.085(2) 0.077(2) 0.071(2) 0.0073(17) 0.0543(19) -0.0048(18)
C14 0.073(2) 0.099(3) 0.087(2) -0.006(2) 0.060(2) -0.008(2)
C15 0.0605(18) 0.094(3) 0.094(2) 0.008(2) 0.0534(19) 0.0147(18)
C16 0.0480(15) 0.0654(19) 0.0723(18) 0.0118(15) 0.0367(14) 0.0079(14)
C21 0.0311(11) 0.0523(15) 0.0425(13) 0.0059(11) 0.0170(10) 0.0067(10)
C22 0.0624(17) 0.0635(18) 0.0473(15) -0.0006(13) 0.0294(14) -0.0066(14)
C23 0.091(2) 0.091(3) 0.0549(18) 0.0061(17) 0.0448(18) 0.002(2)
C24 0.075(2) 0.095(3) 0.083(2) 0.040(2) 0.055(2) 0.022(2)
C25 0.069(2) 0.067(2) 0.093(3) 0.0301(19) 0.039(2) 0.0057(17)
C26 0.0577(17) 0.0541(17) 0.0618(18) 0.0076(14) 0.0193(14) -0.0031(14)
C31 0.0500(14) 0.0426(13) 0.0475(13) -0.0016(11) 0.0290(12) -0.0046(11)
C32 0.0615(16) 0.0662(19) 0.0685(18) -0.0123(15) 0.0449(15) -0.0142(14)
C33 0.101(3) 0.087(3) 0.096(3) -0.023(2) 0.080(2) -0.030(2)
C34 0.136(4) 0.084(3) 0.073(2) -0.0117(19) 0.079(3) -0.019(2)
C35 0.099(3) 0.081(2) 0.0467(17) -0.0071(16) 0.0355(18) -0.002(2)
C36 0.0581(16) 0.072(2) 0.0457(15) -0.0061(14) 0.0239(13) 0.0005(15)

loop_
_atom_type_symbol
_atom_type_description
_atom_type_scat_dispersion_real
_atom_type_scat_dispersion_imag
_atom_type_scat_source
C C 0.0033 0.0016 'International Tables Vol C Tables 4.2.6.8 and 6.1.1.4'
H H 0.0000 0.0000 'International Tables Vol C Tables 4.2.6.8 and 6.1.1.4'
N N 0.0061 0.0033 'International Tables Vol C Tables 4.2.6.8 and 6.1.1.4'
P P 0.1023 0.0942 'International Tables Vol C Tables 4.2.6.8 and 6.1.1.4'

loop_
_geom_angle_atom_site_label_1
_geom_angle_atom_site_label_2
_geom_angle_atom_site_label_3
_geom_angle
_geom_angle_site_symmetry_1
_geom_angle_site_symmetry_3
_geom_angle_publ_flag
N1 P1 N3 116.52(10) . . y
N1 P1 C1 109.27(12) . . y
N3 P1 C1 108.72(12) . . y
N1 P1 C11 109.88(11) . . y
N3 P1 C11 108.25(11) . . y
C1 P1 C11 103.39(11) . . y
N2 P2 N1 117.33(10) . . y
N2 P2 C2 108.27(13) . . y
N1 P2 C2 108.21(12) . . y
N2 P2 C21 109.86(11) . . y
N1 P2 C21 108.54(11) . . y
C2 P2 C21 103.77(13) . . y
N3 P3 N2 116.43(11) . . y
N3 P3 C3 108.79(11) . . y
N2 P3 C3 108.36(12) . . y
N3 P3 C31 109.71(11) . . y
N2 P3 C31 108.24(11) . . y
C3 P3 C31 104.67(13) . . y
P1 N1 P2 121.80(13) . . y
P2 N2 P3 120.43(11) . . y
P3 N3 P1 121.39(12) . . y
C4 C1 P1 114.15(18) . . ?
C5 C2 P2 112.5(2) . . ?
C6 C3 P3 113.1(2) . . ?
C16 C11 C12 118.9(2) . . ?
C16 C11 P1 120.4(2) . . ?
C12 C11 P1 120.6(2) . . ?
C11 C12 C13 120.4(3) . . ?
C14 C13 C12 120.3(3) . . ?
C15 C14 C13 119.8(3) . . ?
C14 C15 C16 120.4(3) . . ?
C15 C16 C11 120.3(3) . . ?
C22 C21 C26 118.6(3) . . ?
C22 C21 P2 121.0(2) . . ?
C26 C21 P2 120.4(2) . . ?
C21 C22 C23 120.0(3) . . ?
C24 C23 C22 120.5(3) . . ?
C23 C24 C25 119.9(3) . . ?
C26 C25 C24 119.9(3) . . ?
C25 C26 C21 121.1(3) . . ?
C32 C31 C36 118.9(3) . . ?
C32 C31 P3 120.8(2) . . ?
C36 C31 P3 120.2(2) . . ?
C33 C32 C31 120.2(3) . . ?
C34 C33 C32 120.5(3) . . ?
C33 C34 C35 120.0(3) . . ?
C34 C35 C36 120.4(3) . . ?
C35 C36 C31 120.0(3) . . ?

loop_
_geom_bond_atom_site_label_1
_geom_bond_atom_site_label_2
_geom_bond_distance
_geom_bond_site_symmetry_2
_geom_bond_publ_flag
P1 N1 1.601(2) . y
P1 N3 1.604(2) . y
P1 C1 1.802(2) . y
P1 C11 1.809(2) . y
P2 N2 1.598(2) . y
P2 N1 1.6056(19) . y
P2 C2 1.800(3) . y
P2 C21 1.814(2) . y
P3 N3 1.5981(19) . y
P3 N2 1.608(2) . y
P3 C3 1.792(3) . y
P3 C31 1.813(3) . y
C1 C4 1.511(4) . ?
C2 C5 1.512(4) . ?
C3 C6 1.516(4) . ?
C11 C16 1.383(4) . ?
C11 C12 1.380(4) . ?
C12 C13 1.383(4) . ?
C13 C14 1.369(5) . ?
C14 C15 1.370(5) . ?
C15 C16 1.381(4) . ?
C21 C22 1.376(4) . ?
C21 C26 1.382(4) . ?
C22 C23 1.392(4) . ?
C23 C24 1.357(5) . ?
C24 C25 1.374(5) . ?
C25 C26 1.369(5) . ?
C31 C32 1.387(4) . ?
C31 C36 1.389(4) . ?
C32 C33 1.384(4) . ?
C33 C34 1.362(5) . ?
C34 C35 1.374(5) . ?
C35 C36 1.385(4) . ?

loop_
_geom_torsion_atom_site_label_1
_geom_torsion_atom_site_label_2
_geom_torsion_atom_site_label_3
_geom_torsion_atom_site_label_4
_geom_torsion
_geom_torsion_site_symmetry_1
_geom_torsion_site_symmetry_2
_geom_torsion_site_symmetry_3
_geom_torsion_site_symmetry_4
_geom_torsion_publ_flag
C11 P1 C1 C4 177.3(2) . . . . ?
C21 P2 C2 C5 -179.5(2) . . . . ?
C31 P3 C3 C6 175.3(2) . . . . ?
N2 P1 C1 C4 -4.3(3) . . . . ?
P1 N1 P2 N2 14.8(2) . . . . ?
N1 P2 N2 P3 -19.68(19) . . . . ?
P2 N2 P3 N3 24.11(18) . . . . ?
N2 P3 N3 P1 -24.02(19) . . . . ?
P3 N3 P1 N1 19.21(19) . . . . ?
N3 P1 N1 P2 -14.38(19) . . . . ?
C14 C11 P1 C1 148(3) . . . . ?
